data_7045314
loop_
_publ_author_name
'Garc\'ia-Rodr\'iguez, Ra\'ul'
'Kopf, Sara'
'Wright, Dominic S.'

_publ_section_title
;
 Modifying the donor properties of tris(pyridyl)aluminates in
 lanthanide(ii) sandwich compounds.
;
_journal_issue 7
_journal_name_full 'Dalton transactions (Cambridge, England : 2003)'
_journal_page_first 2232
_journal_page_last 2239
_journal_paper_doi 10.1039/c7dt04657j
_journal_volume 47
_journal_year 2018
_chemical_formula_moiety 'C40 H46 Al2 N6 Yb'
_chemical_formula_sum 'C40 H46 Al2 N6 Yb'
_chemical_formula_weight 837.83
_chemical_properties_physical Air-sensitive,Moisture-sensitive
_space_group_crystal_system monoclinic
_space_group_IT_number 14
_space_group_name_Hall '-P 2yn'
_space_group_name_H-M_alt 'P 1 21/n 1'
_symmetry_space_group_name_Hall '-P 2yn'
_symmetry_space_group_name_H-M 'P 1 21/n 1'
_atom_sites_solution_hydrogens geom
_audit_creation_method SHELXL-2017/1
_audit_update_record
;
2017-11-24 deposited with the CCDC.
2018-01-16 downloaded from the CCDC.
;
_cell_angle_alpha 90
_cell_angle_beta 96.376(6)
_cell_angle_gamma 90
_cell_formula_units_Z 4
_cell_length_a 11.732(2)
_cell_length_b 19.517(3)
_cell_length_c 16.296(3)
_cell_measurement_reflns_used 2393
_cell_measurement_temperature 199(2)
_cell_measurement_theta_max 22.03
_cell_measurement_theta_min 2.26
_cell_volume 3708.3(11)
_computing_cell_refinement 'Bruker SAINT'
_computing_data_collection 'Bruker GIS'
_computing_data_reduction 'Bruker SAINT'
_computing_publication_material 'SHELXL-97 (Sheldrick 1997)'
_computing_structure_refinement 'SHELXL-2017/1 (Sheldrick, 2017)'
_computing_structure_solution 'SIR-92 (Altomare et al. 1994)'
_diffrn_ambient_temperature 199(2)
_diffrn_measured_fraction_theta_full 0.985
_diffrn_measured_fraction_theta_max 0.985
_diffrn_measurement_device_type 'Bruker SMART X2S'
_diffrn_measurement_method '\w scans'
_diffrn_radiation_monochromator 'doubly curved silicon crystal'
_diffrn_radiation_source 'micro-focus sealed tube'
_diffrn_radiation_type MoK\a
_diffrn_radiation_wavelength 0.71073
_diffrn_reflns_av_R_equivalents 0.1331
_diffrn_reflns_av_unetI/netI 0.1582
_diffrn_reflns_Laue_measured_fraction_full 0.985
_diffrn_reflns_Laue_measured_fraction_max 0.985
_diffrn_reflns_limit_h_max 13
_diffrn_reflns_limit_h_min -13
_diffrn_reflns_limit_k_max 21
_diffrn_reflns_limit_k_min -22
_diffrn_reflns_limit_l_max 11
_diffrn_reflns_limit_l_min -19
_diffrn_reflns_number 22486
_diffrn_reflns_point_group_measured_fraction_full 0.985
_diffrn_reflns_point_group_measured_fraction_max 0.985
_diffrn_reflns_theta_full 24.971
_diffrn_reflns_theta_max 24.971
_diffrn_reflns_theta_min 2.035
_exptl_absorpt_coefficient_mu 2.607
_exptl_absorpt_correction_T_max 0.7451
_exptl_absorpt_correction_T_min 0.3110
_exptl_absorpt_correction_type multi-scan
_exptl_absorpt_process_details 'SADABS V2008/1 (Bruker AXS)'
_exptl_crystal_colour black
_exptl_crystal_density_diffrn 1.501
_exptl_crystal_description block
_exptl_crystal_F_000 1696
_exptl_crystal_recrystallization_method 'Re-crystallisation from solvent: THF/hexane'
_exptl_crystal_size_max 0.59
_exptl_crystal_size_mid 0.40
_exptl_crystal_size_min 0.38
_refine_diff_density_max 1.372
_refine_diff_density_min -3.152
_refine_diff_density_rms 0.163
_refine_ls_extinction_method none
_refine_ls_goodness_of_fit_ref 1.000
_refine_ls_hydrogen_treatment constr
_refine_ls_matrix_type full
_refine_ls_number_parameters 450
_refine_ls_number_reflns 6409
_refine_ls_number_restraints 0
_refine_ls_restrained_S_all 1.000
_refine_ls_R_factor_all 0.1362
_refine_ls_R_factor_gt 0.0652
_refine_ls_shift/su_max 0.003
_refine_ls_shift/su_mean 0.000
_refine_ls_structure_factor_coef Fsqd
_refine_ls_weighting_details 'w=1/[\s^2^(Fo^2^)+(0.0454P)^2^] where P=(Fo^2^+2Fc^2^)/3'
_refine_ls_weighting_scheme calc
_refine_ls_wR_factor_gt 0.1319
_refine_ls_wR_factor_ref 0.1585
_reflns_Friedel_coverage 0.000
_reflns_number_gt 3590
_reflns_number_total 6409
_reflns_threshold_expression 'I > 2\s(I)'
_cod_data_source_file c7dt04657j2.cif
_cod_data_source_block compound_4
_cod_depositor_comments 'Adding full bibliography for 7045310--7045315.cif.'
_cod_original_cell_volume 3708.2(11)
_cod_database_code 7045314
_shelx_shelxl_version_number 2017/1
_shelx_space_group_comment
;
The symmetry employed for this shelxl refinement is uniquely defined
by the following loop, which should always be used as a source of
symmetry information in preference to the above space-group names.
They are only intended as comments.
;

loop_
_space_group_symop_operation_xyz
'x, y, z'
'-x+1/2, y+1/2, -z+1/2'
'-x, -y, -z'
'x-1/2, -y-1/2, z-1/2'

loop_
_atom_site_label
_atom_site_type_symbol
_atom_site_fract_x
_atom_site_fract_y
_atom_site_fract_z
_atom_site_U_iso_or_equiv
_atom_site_adp_type
_atom_site_occupancy
_atom_site_site_symmetry_order
_atom_site_calc_flag
_atom_site_refinement_flags_posn
_atom_site_refinement_flags_adp
Yb1 Yb 0.29881(4) 0.80355(2) 0.17419(2) 0.03939(19) Uani 1 1 d . .
Al1 Al 0.2323(3) 0.91230(17) 0.32731(17) 0.0388(9) Uani 1 1 d . .
Al2 Al 0.3587(3) 0.69982(16) 0.01343(16) 0.0381(8) Uani 1 1 d . .
C1 C 0.1938(10) 0.9749(5) 0.4152(6) 0.053(3) Uani 1 1 d . .
H1A H 0.191228 1.021805 0.391890 0.064 Uiso 1 1 calc R U
H1B H 0.114823 0.963648 0.426656 0.064 Uiso 1 1 calc R U
C2 C 0.2665(11) 0.9781(6) 0.4971(6) 0.061(4) Uani 1 1 d . .
H2A H 0.279185 0.931645 0.519052 0.091 Uiso 1 1 calc R U
H2B H 0.227274 1.005509 0.535857 0.091 Uiso 1 1 calc R U
H2C H 0.340490 0.999274 0.489897 0.091 Uiso 1 1 calc R U
C3 C 0.3978(9) 0.6437(5) -0.0791(6) 0.047(3) Uani 1 1 d . .
H3A H 0.479202 0.653346 -0.085530 0.057 Uiso 1 1 calc R U
H3B H 0.394142 0.595340 -0.061360 0.057 Uiso 1 1 calc R U
C4 C 0.3329(11) 0.6480(7) -0.1641(6) 0.074(4) Uani 1 1 d . .
H4A H 0.259706 0.623712 -0.164576 0.110 Uiso 1 1 calc R U
H4B H 0.378381 0.626938 -0.204273 0.110 Uiso 1 1 calc R U
H4C H 0.318307 0.696174 -0.178728 0.110 Uiso 1 1 calc R U
N1 N 0.4393(8) 0.8964(4) 0.2374(4) 0.038(2) Uani 1 1 d . .
N2 N 0.2582(8) 0.7600(5) 0.3153(4) 0.039(2) Uani 1 1 d . .
N3 N 0.1254(8) 0.8862(4) 0.1572(4) 0.044(2) Uani 1 1 d . .
N4 N 0.1572(8) 0.7154(4) 0.1088(5) 0.041(2) Uani 1 1 d . .
N5 N 0.4676(8) 0.7177(4) 0.1835(5) 0.041(2) Uani 1 1 d . .
N6 N 0.3447(7) 0.8516(4) 0.0354(4) 0.037(2) Uani 1 1 d . .
C11 C 0.3852(9) 0.9354(5) 0.2915(5) 0.040(3) Uani 1 1 d . .
C12 C 0.4416(11) 0.9938(5) 0.3235(6) 0.050(3) Uani 1 1 d . .
H12 H 0.405665 1.022442 0.360127 0.060 Uiso 1 1 calc R U
C13 C 0.5471(11) 1.0105(6) 0.3033(6) 0.053(3) Uani 1 1 d . .
H13 H 0.584545 1.050182 0.326934 0.064 Uiso 1 1 calc R U
C14 C 0.6010(10) 0.9710(6) 0.2493(6) 0.051(3) Uani 1 1 d . .
H14 H 0.674698 0.982604 0.234640 0.061 Uiso 1 1 calc R U
C15 C 0.5426(10) 0.9132(5) 0.2169(5) 0.039(3) Uani 1 1 d . .
C16 C 0.5959(10) 0.8698(6) 0.1561(6) 0.054(3) Uani 1 1 d . .
H16A H 0.673912 0.857283 0.178869 0.081 Uiso 1 1 calc R U
H16B H 0.598584 0.895518 0.104712 0.081 Uiso 1 1 calc R U
H16C H 0.550082 0.828198 0.144872 0.081 Uiso 1 1 calc R U
C21 C 0.2345(9) 0.8135(5) 0.3632(6) 0.041(3) Uani 1 1 d . .
C22 C 0.2116(10) 0.8001(6) 0.4436(6) 0.048(3) Uani 1 1 d . .
H22 H 0.195005 0.837001 0.478328 0.058 Uiso 1 1 calc R U
C23 C 0.2124(10) 0.7341(6) 0.4736(7) 0.057(4) Uani 1 1 d . .
H23 H 0.198886 0.724905 0.528959 0.068 Uiso 1 1 calc R U
C24 C 0.2336(11) 0.6823(6) 0.4207(7) 0.057(4) Uani 1 1 d . .
H24 H 0.232903 0.636117 0.439003 0.068 Uiso 1 1 calc R U
C25 C 0.2552(9) 0.6961(6) 0.3430(6) 0.038(3) Uani 1 1 d . .
C26 C 0.2782(13) 0.6372(6) 0.2871(7) 0.078(4) Uani 1 1 d . .
H26A H 0.242248 0.646612 0.231026 0.117 Uiso 1 1 calc R U
H26B H 0.246097 0.595004 0.307599 0.117 Uiso 1 1 calc R U
H26C H 0.361108 0.631825 0.286334 0.117 Uiso 1 1 calc R U
C31 C 0.1186(9) 0.9237(5) 0.2276(6) 0.041(3) Uani 1 1 d . .
C32 C 0.0319(11) 0.9711(6) 0.2290(7) 0.060(4) Uani 1 1 d . .
H32 H 0.026495 0.996429 0.278247 0.072 Uiso 1 1 calc R U
C33 C -0.0461(11) 0.9830(7) 0.1627(7) 0.075(4) Uani 1 1 d . .
H33 H -0.104228 1.016697 0.164388 0.090 Uiso 1 1 calc R U
C34 C -0.0381(11) 0.9448(6) 0.0935(6) 0.064(4) Uani 1 1 d . .
H34 H -0.092410 0.951739 0.046456 0.077 Uiso 1 1 calc R U
C35 C 0.0459(10) 0.8969(5) 0.0900(6) 0.047(3) Uani 1 1 d . .
C36 C 0.0559(11) 0.8569(6) 0.0145(6) 0.065(4) Uani 1 1 d . .
H36A H 0.015190 0.813270 0.017600 0.098 Uiso 1 1 calc R U
H36B H 0.137016 0.847964 0.009458 0.098 Uiso 1 1 calc R U
H36C H 0.022172 0.882805 -0.033651 0.098 Uiso 1 1 calc R U
C41 C 0.1984(9) 0.6872(5) 0.0415(5) 0.033(3) Uani 1 1 d . .
C42 C 0.1246(10) 0.6471(5) -0.0100(6) 0.044(3) Uani 1 1 d . .
H42 H 0.152027 0.625061 -0.055957 0.052 Uiso 1 1 calc R U
C43 C 0.0135(10) 0.6388(6) 0.0038(6) 0.054(4) Uani 1 1 d . .
H43 H -0.036791 0.612788 -0.033984 0.065 Uiso 1 1 calc R U
C44 C -0.0271(10) 0.6675(5) 0.0719(6) 0.045(3) Uani 1 1 d . .
H44 H -0.104040 0.660873 0.083289 0.054 Uiso 1 1 calc R U
C45 C 0.0497(10) 0.7066(5) 0.1233(6) 0.042(3) Uani 1 1 d . .
C46 C 0.0053(12) 0.7362(7) 0.1975(7) 0.076(4) Uani 1 1 d . .
H46A H 0.039594 0.712023 0.246946 0.113 Uiso 1 1 calc R U
H46B H -0.078269 0.731098 0.192683 0.113 Uiso 1 1 calc R U
H46C H 0.025341 0.784872 0.201895 0.113 Uiso 1 1 calc R U
C51 C 0.4693(10) 0.6788(5) 0.1137(5) 0.039(3) Uani 1 1 d . .
C52 C 0.5469(10) 0.6273(6) 0.1110(6) 0.047(3) Uani 1 1 d . .
H52 H 0.544450 0.599427 0.062994 0.057 Uiso 1 1 calc R U
C53 C 0.6295(11) 0.6145(6) 0.1770(7) 0.066(4) Uani 1 1 d . .
H53 H 0.684926 0.579360 0.174422 0.080 Uiso 1 1 calc R U
C54 C 0.6282(11) 0.6547(6) 0.2463(6) 0.061(4) Uani 1 1 d . .
H54 H 0.682991 0.647260 0.292861 0.073 Uiso 1 1 calc R U
C55 C 0.5487(10) 0.7049(6) 0.2479(6) 0.042(3) Uani 1 1 d . .
C56 C 0.5427(11) 0.7466(6) 0.3237(6) 0.066(4) Uani 1 1 d . .
H56A H 0.535025 0.795181 0.308719 0.099 Uiso 1 1 calc R U
H56B H 0.612880 0.739914 0.361421 0.099 Uiso 1 1 calc R U
H56C H 0.476222 0.732296 0.350943 0.099 Uiso 1 1 calc R U
C61 C 0.3767(9) 0.7998(5) -0.0128(5) 0.035(3) Uani 1 1 d . .
C62 C 0.4239(10) 0.8151(6) -0.0848(6) 0.048(3) Uani 1 1 d . .
H62 H 0.447783 0.779349 -0.118557 0.057 Uiso 1 1 calc R U
C63 C 0.4360(12) 0.8825(7) -0.1069(6) 0.068(4) Uani 1 1 d . .
H63 H 0.470156 0.893748 -0.155359 0.081 Uiso 1 1 calc R U
C64 C 0.3988(11) 0.9329(6) -0.0591(7) 0.060(4) Uani 1 1 d . .
H64 H 0.403628 0.979540 -0.075098 0.072 Uiso 1 1 calc R U
C65 C 0.3542(9) 0.9162(6) 0.0123(6) 0.045(3) Uani 1 1 d . .
C66 C 0.3147(11) 0.9731(5) 0.0645(7) 0.063(4) Uani 1 1 d . .
H66A H 0.230758 0.973417 0.060111 0.094 Uiso 1 1 calc R U
H66B H 0.342086 1.017092 0.045278 0.094 Uiso 1 1 calc R U
H66C H 0.345656 0.965925 0.122262 0.094 Uiso 1 1 calc R U

loop_
_atom_site_aniso_label
_atom_site_aniso_U_11
_atom_site_aniso_U_22
_atom_site_aniso_U_33
_atom_site_aniso_U_23
_atom_site_aniso_U_13
_atom_site_aniso_U_12
Yb1 0.0509(3) 0.0389(3) 0.0262(2) -0.0028(2) -0.00544(18) -0.0030(3)
Al1 0.046(2) 0.0398(19) 0.0282(14) -0.0001(14) -0.0061(15) 0.0009(18)
Al2 0.044(2) 0.0402(19) 0.0288(14) -0.0046(14) -0.0028(13) -0.0005(18)
C1 0.070(9) 0.049(7) 0.039(6) 0.001(5) 0.002(6) 0.002(7)
C2 0.092(11) 0.054(8) 0.034(6) -0.018(5) -0.004(6) -0.002(8)
C3 0.046(8) 0.054(8) 0.041(6) -0.007(5) 0.000(5) -0.006(6)
C4 0.059(9) 0.111(12) 0.047(7) -0.030(7) -0.013(6) -0.001(9)
N1 0.046(6) 0.040(6) 0.027(4) -0.003(4) -0.004(4) -0.002(5)
N2 0.050(6) 0.044(6) 0.025(4) 0.003(4) 0.010(4) 0.007(5)
N3 0.057(7) 0.042(6) 0.029(4) -0.001(4) -0.010(4) -0.003(5)
N4 0.045(6) 0.040(6) 0.036(4) -0.006(4) 0.001(4) -0.007(5)
N5 0.056(7) 0.036(5) 0.030(4) 0.006(4) -0.002(4) 0.001(5)
N6 0.033(6) 0.045(6) 0.031(4) 0.013(4) -0.004(4) 0.004(5)
C11 0.056(8) 0.033(6) 0.026(5) 0.006(5) -0.013(5) 0.003(6)
C12 0.069(10) 0.047(8) 0.031(6) -0.008(5) -0.008(6) -0.005(7)
C13 0.064(10) 0.053(8) 0.040(6) -0.011(6) -0.001(6) -0.013(8)
C14 0.059(9) 0.049(7) 0.040(6) 0.008(6) -0.013(6) -0.013(7)
C15 0.048(8) 0.045(7) 0.023(5) 0.005(5) -0.009(5) 0.002(7)
C16 0.057(9) 0.066(8) 0.039(6) 0.001(6) 0.005(6) -0.019(7)
C21 0.037(7) 0.049(7) 0.034(5) 0.010(5) -0.006(5) 0.004(6)
C22 0.052(8) 0.056(8) 0.037(5) -0.006(6) 0.002(5) 0.004(7)
C23 0.067(10) 0.058(9) 0.042(6) 0.023(6) -0.008(6) -0.017(7)
C24 0.073(10) 0.031(7) 0.064(8) 0.009(6) -0.003(7) -0.010(7)
C25 0.040(7) 0.034(7) 0.043(5) 0.009(6) 0.014(5) 0.002(6)
C26 0.117(13) 0.051(8) 0.067(8) 0.005(7) 0.014(9) -0.022(9)
C31 0.040(7) 0.046(7) 0.037(5) 0.000(5) -0.002(5) 0.005(6)
C32 0.062(9) 0.071(9) 0.046(6) -0.010(6) -0.006(6) 0.008(8)
C33 0.065(10) 0.094(11) 0.061(8) 0.004(8) -0.009(7) 0.029(9)
C34 0.071(10) 0.080(10) 0.037(6) -0.001(6) -0.017(6) 0.021(8)
C35 0.056(8) 0.048(7) 0.033(5) -0.008(5) -0.015(5) 0.002(7)
C36 0.071(10) 0.082(9) 0.035(6) 0.000(6) -0.027(6) 0.010(8)
C41 0.038(7) 0.032(6) 0.028(5) 0.008(4) 0.002(4) 0.007(5)
C42 0.048(8) 0.046(7) 0.035(5) -0.006(5) -0.006(5) -0.003(6)
C43 0.046(9) 0.072(9) 0.040(6) -0.009(6) -0.018(6) -0.009(7)
C44 0.038(7) 0.050(7) 0.046(6) 0.009(5) -0.003(5) -0.006(6)
C45 0.036(7) 0.043(7) 0.046(6) -0.006(5) -0.002(5) -0.007(6)
C46 0.085(12) 0.081(10) 0.065(8) -0.021(7) 0.028(8) -0.009(9)
C51 0.044(7) 0.043(7) 0.029(5) 0.001(5) -0.002(5) -0.005(6)
C52 0.064(9) 0.043(7) 0.035(6) 0.001(5) 0.004(6) 0.006(7)
C53 0.064(10) 0.070(10) 0.062(8) 0.018(7) -0.005(7) 0.015(8)
C54 0.066(10) 0.072(9) 0.039(6) 0.014(6) -0.015(6) 0.004(8)
C55 0.044(7) 0.049(7) 0.031(5) 0.005(5) -0.008(5) 0.002(6)
C56 0.090(11) 0.056(8) 0.045(6) 0.002(6) -0.020(7) -0.005(8)
C61 0.034(6) 0.042(7) 0.028(5) 0.006(5) -0.003(4) 0.000(6)
C62 0.046(8) 0.050(8) 0.048(6) 0.001(6) 0.010(5) -0.014(7)
C63 0.088(11) 0.084(11) 0.033(6) 0.011(7) 0.014(7) -0.007(9)
C64 0.083(11) 0.041(8) 0.057(7) 0.016(6) 0.010(7) 0.000(7)
C65 0.035(7) 0.054(8) 0.044(6) 0.011(6) -0.002(5) -0.002(7)
C66 0.091(11) 0.028(7) 0.067(8) 0.009(6) 0.000(7) 0.010(7)

loop_
_atom_type_symbol
_atom_type_description
_atom_type_scat_dispersion_real
_atom_type_scat_dispersion_imag
_atom_type_scat_source
C C 0.0033 0.0016 'International Tables Vol C Tables 4.2.6.8 and 6.1.1.4'
H H 0.0000 0.0000 'International Tables Vol C Tables 4.2.6.8 and 6.1.1.4'
N N 0.0061 0.0033 'International Tables Vol C Tables 4.2.6.8 and 6.1.1.4'
Al Al 0.0645 0.0514 'International Tables Vol C Tables 4.2.6.8 and 6.1.1.4'
Yb Yb -0.3850 5.5486 'International Tables Vol C Tables 4.2.6.8 and 6.1.1.4'

loop_
_geom_angle_atom_site_label_1
_geom_angle_atom_site_label_2
_geom_angle_atom_site_label_3
_geom_angle
N4 Yb1 N2 88.5(3)
N4 Yb1 N6 94.0(3)
N2 Yb1 N6 177.5(3)
N4 Yb1 N1 178.0(2)
N2 Yb1 N1 92.8(3)
N6 Yb1 N1 84.7(3)
N4 Yb1 N5 92.7(3)
N2 Yb1 N5 87.1(3)
N6 Yb1 N5 93.1(3)
N1 Yb1 N5 88.9(3)
N4 Yb1 N3 84.7(3)
N2 Yb1 N3 94.7(3)
N6 Yb1 N3 85.2(3)
N1 Yb1 N3 93.7(3)
N5 Yb1 N3 176.8(2)
N4 Yb1 Al1 122.2(2)
N2 Yb1 Al1 57.9(2)
N6 Yb1 Al1 120.2(2)
N1 Yb1 Al1 57.5(2)
N5 Yb1 Al1 126.37(17)
N3 Yb1 Al1 56.81(17)
N4 Yb1 Al2 57.5(2)
N2 Yb1 Al2 124.4(2)
N6 Yb1 Al2 57.5(2)
N1 Yb1 Al2 122.7(2)
N5 Yb1 Al2 56.22(17)
N3 Yb1 Al2 120.62(17)
Al1 Yb1 Al2 177.17(7)
C1 Al1 C31 109.6(5)
C1 Al1 C11 110.9(5)
C31 Al1 C11 106.1(4)
C1 Al1 C21 112.2(5)
C31 Al1 C21 109.2(4)
C11 Al1 C21 108.5(4)
C1 Al1 Yb1 179.9(4)
C31 Al1 Yb1 70.3(3)
C11 Al1 Yb1 69.1(3)
C21 Al1 Yb1 67.8(3)
C3 Al2 C41 114.5(4)
C3 Al2 C61 109.8(4)
C41 Al2 C61 106.9(4)
C3 Al2 C51 109.0(5)
C41 Al2 C51 109.1(4)
C61 Al2 C51 107.3(4)
C3 Al2 Yb1 177.5(4)
C41 Al2 Yb1 67.8(3)
C61 Al2 Yb1 68.1(3)
C51 Al2 Yb1 70.7(3)
C2 C1 Al1 121.2(8)
C2 C1 H1A 107.0
Al1 C1 H1A 107.0
C2 C1 H1B 107.0
Al1 C1 H1B 107.0
H1A C1 H1B 106.8
C1 C2 H2A 109.5
C1 C2 H2B 109.5
H2A C2 H2B 109.5
C1 C2 H2C 109.5
H2A C2 H2C 109.5
H2B C2 H2C 109.5
C4 C3 Al2 122.6(8)
C4 C3 H3A 106.7
Al2 C3 H3A 106.7
C4 C3 H3B 106.7
Al2 C3 H3B 106.7
H3A C3 H3B 106.6
C3 C4 H4A 109.5
C3 C4 H4B 109.5
H4A C4 H4B 109.5
C3 C4 H4C 109.5
H4A C4 H4C 109.5
H4B C4 H4C 109.5
C15 N1 C11 121.4(9)
C15 N1 Yb1 129.1(7)
C11 N1 Yb1 109.0(7)
C25 N2 C21 121.0(8)
C25 N2 Yb1 129.4(6)
C21 N2 Yb1 109.6(6)
C35 N3 C31 119.3(9)
C35 N3 Yb1 129.6(7)
C31 N3 Yb1 111.2(6)
C45 N4 C41 121.5(9)
C45 N4 Yb1 127.3(7)
C41 N4 Yb1 109.7(7)
C55 N5 C51 117.8(9)
C55 N5 Yb1 129.1(7)
C51 N5 Yb1 113.1(6)
C65 N6 C61 120.4(9)
C65 N6 Yb1 129.3(7)
C61 N6 Yb1 109.7(6)
N1 C11 C12 117.5(11)
N1 C11 Al1 123.8(7)
C12 C11 Al1 118.7(9)
C13 C12 C11 121.1(12)
C13 C12 H12 119.5
C11 C12 H12 119.5
C12 C13 C14 121.1(11)
C12 C13 H13 119.4
C14 C13 H13 119.4
C13 C14 C15 117.1(12)
C13 C14 H14 121.5
C15 C14 H14 121.5
N1 C15 C14 121.8(11)
N1 C15 C16 119.1(10)
C14 C15 C16 119.1(11)
C15 C16 H16A 109.5
C15 C16 H16B 109.5
H16A C16 H16B 109.5
C15 C16 H16C 109.5
H16A C16 H16C 109.5
H16B C16 H16C 109.5
N2 C21 C22 118.2(9)
N2 C21 Al1 124.6(7)
C22 C21 Al1 117.2(8)
C23 C22 C21 121.1(11)
C23 C22 H22 119.5
C21 C22 H22 119.5
C24 C23 C22 117.4(10)
C24 C23 H23 121.3
C22 C23 H23 121.3
C25 C24 C23 120.8(11)
C25 C24 H24 119.6
C23 C24 H24 119.6
N2 C25 C24 121.5(10)
N2 C25 C26 119.8(9)
C24 C25 C26 118.7(10)
C25 C26 H26A 109.5
C25 C26 H26B 109.5
H26A C26 H26B 109.5
C25 C26 H26C 109.5
H26A C26 H26C 109.5
H26B C26 H26C 109.5
N3 C31 C32 118.9(9)
N3 C31 Al1 121.7(8)
C32 C31 Al1 119.3(7)
C33 C32 C31 122.4(11)
C33 C32 H32 118.8
C31 C32 H32 118.8
C32 C33 C34 117.6(12)
C32 C33 H33 121.2
C34 C33 H33 121.2
C33 C34 C35 121.7(10)
C33 C34 H34 119.2
C35 C34 H34 119.2
C34 C35 N3 120.1(9)
C34 C35 C36 121.5(9)
N3 C35 C36 118.4(10)
C35 C36 H36A 109.5
C35 C36 H36B 109.5
H36A C36 H36B 109.5
C35 C36 H36C 109.5
H36A C36 H36C 109.5
H36B C36 H36C 109.5
N4 C41 C42 117.6(10)
N4 C41 Al2 124.1(7)
C42 C41 Al2 118.2(8)
C43 C42 C41 121.1(10)
C43 C42 H42 119.5
C41 C42 H42 119.5
C42 C43 C44 120.7(10)
C42 C43 H43 119.7
C44 C43 H43 119.7
C43 C44 C45 116.8(11)
C43 C44 H44 121.6
C45 C44 H44 121.6
N4 C45 C44 122.2(10)
N4 C45 C46 121.6(10)
C44 C45 C46 116.2(11)
C45 C46 H46A 109.5
C45 C46 H46B 109.5
H46A C46 H46B 109.5
C45 C46 H46C 109.5
H46A C46 H46C 109.5
H46B C46 H46C 109.5
C52 C51 N5 120.6(9)
C52 C51 Al2 119.9(7)
N5 C51 Al2 119.6(8)
C51 C52 C53 121.3(10)
C51 C52 H52 119.4
C53 C52 H52 119.4
C54 C53 C52 117.6(12)
C54 C53 H53 121.2
C52 C53 H53 121.2
C55 C54 C53 119.9(10)
C55 C54 H54 120.1
C53 C54 H54 120.1
C54 C55 N5 122.8(9)
C54 C55 C56 120.5(9)
N5 C55 C56 116.6(10)
C55 C56 H56A 109.5
C55 C56 H56B 109.5
H56A C56 H56B 109.5
C55 C56 H56C 109.5
H56A C56 H56C 109.5
H56B C56 H56C 109.5
N6 C61 C62 119.4(10)
N6 C61 Al2 123.8(7)
C62 C61 Al2 116.7(8)
C63 C62 C61 119.4(11)
C63 C62 H62 120.3
C61 C62 H62 120.3
C64 C63 C62 119.6(11)
C64 C63 H63 120.2
C62 C63 H63 120.2
C63 C64 C65 119.6(11)
C63 C64 H64 120.2
C65 C64 H64 120.2
N6 C65 C64 121.5(11)
N6 C65 C66 120.1(10)
C64 C65 C66 118.4(11)
C65 C66 H66A 109.5
C65 C66 H66B 109.5
H66A C66 H66B 109.5
C65 C66 H66C 109.5
H66A C66 H66C 109.5
H66B C66 H66C 109.5

loop_
_geom_bond_atom_site_label_1
_geom_bond_atom_site_label_2
_geom_bond_distance
Yb1 N4 2.542(8)
Yb1 N2 2.546(7)
Yb1 N6 2.560(8)
Yb1 N1 2.585(8)
Yb1 N5 2.585(9)
Yb1 N3 2.587(9)
Yb1 Al1 3.431(3)
Yb1 Al2 3.444(3)
Al1 C1 1.973(10)
Al1 C31 1.996(9)
Al1 C11 1.999(12)
Al1 C21 2.015(10)
Al2 C3 1.959(10)
Al2 C41 2.000(11)
Al2 C61 2.013(10)
Al2 C51 2.013(9)
C1 C2 1.503(12)
C1 H1A 0.9900
C1 H1B 0.9900
C2 H2A 0.9800
C2 H2B 0.9800
C2 H2C 0.9800
C3 C4 1.508(12)
C3 H3A 0.9900
C3 H3B 0.9900
C4 H4A 0.9800
C4 H4B 0.9800
C4 H4C 0.9800
N1 C15 1.334(13)
N1 C11 1.373(13)
N2 C25 1.328(12)
N2 C21 1.351(12)
N3 C35 1.373(11)
N3 C31 1.372(12)
N4 C45 1.320(13)
N4 C41 1.363(12)
N5 C55 1.360(12)
N5 C51 1.370(12)
N6 C65 1.324(13)
N6 C61 1.358(12)
C11 C12 1.390(13)
C12 C13 1.355(15)
C12 H12 0.9500
C13 C14 1.377(15)
C13 H13 0.9500
C14 C15 1.392(14)
C14 H14 0.9500
C15 C16 1.492(14)
C16 H16A 0.9800
C16 H16B 0.9800
C16 H16C 0.9800
C21 C22 1.391(14)
C22 C23 1.376(14)
C22 H22 0.9500
C23 C24 1.370(15)
C23 H23 0.9500
C24 C25 1.346(14)
C24 H24 0.9500
C25 C26 1.509(14)
C26 H26A 0.9800
C26 H26B 0.9800
C26 H26C 0.9800
C31 C32 1.377(14)
C32 C33 1.357(14)
C32 H32 0.9500
C33 C34 1.364(15)
C33 H33 0.9500
C34 C35 1.364(15)
C34 H34 0.9500
C35 C36 1.472(14)
C36 H36A 0.9800
C36 H36B 0.9800
C36 H36C 0.9800
C41 C42 1.380(12)
C42 C43 1.358(15)
C42 H42 0.9500
C43 C44 1.375(15)
C43 H43 0.9500
C44 C45 1.389(14)
C44 H44 0.9500
C45 C46 1.485(14)
C46 H46A 0.9800
C46 H46B 0.9800
C46 H46C 0.9800
C51 C52 1.360(14)
C52 C53 1.388(14)
C52 H52 0.9500
C53 C54 1.376(15)
C53 H53 0.9500
C54 C55 1.355(15)
C54 H54 0.9500
C55 C56 1.488(14)
C56 H56A 0.9800
C56 H56B 0.9800
C56 H56C 0.9800
C61 C62 1.384(14)
C62 C63 1.377(14)
C62 H62 0.9500
C63 C64 1.357(15)
C63 H63 0.9500
C64 C65 1.366(15)
C64 H64 0.9500
C65 C66 1.504(15)
C66 H66A 0.9800
C66 H66B 0.9800
C66 H66C 0.9800
